data_7248433
loop_
_publ_author_name
'Atiga, Simeon'
'Saunders, Graham C.'
'Henderson, William'

_publ_section_title
;
 Selenosalicylate; a little-studied heavy-element analogue of the
 versatile thiosalicylate ligand
;
_journal_issue 18
_journal_name_full 'RSC Advances'
_journal_page_first 12323
_journal_page_last 12336
_journal_paper_doi 10.1039/D4RA00926F
_journal_volume 14
_journal_year 2024
_chemical_formula_moiety 'C34 H36 O4 Ru2 Se2'
_chemical_formula_sum 'C34 H36 O4 Ru2 Se2'
_chemical_formula_weight 868.711
_space_group_crystal_system monoclinic
_space_group_IT_number 14
_space_group_name_Hall '-P 2ybc'
_space_group_name_H-M_alt 'P 1 21/c 1'
_symmetry_Int_Tables_number 14
_atom_sites_solution_primary iterative
_audit_creation_date 2022-01-13
_audit_creation_method
;
Olex2 1.3
(compiled 2020.11.12 svn.r5f609507 for OlexSys, GUI svn.r6408)
;
_audit_update_record
;
2022-10-05 deposited with the CCDC.	2024-04-03 downloaded from the CCDC.
;
_cell_angle_alpha 90
_cell_angle_beta 106.070(3)
_cell_angle_gamma 90
_cell_formula_units_Z 2
_cell_length_a 9.5935(3)
_cell_length_b 12.8922(3)
_cell_length_c 12.4357(5)
_cell_measurement_reflns_used 4558
_cell_measurement_temperature 100.0(2)
_cell_measurement_theta_max 73.2710
_cell_measurement_theta_min 3.3980
_cell_volume 1477.96(9)
_computing_cell_refinement 'CrysAlisPro 1.171.38.46 (Rigaku OD, 2015)'
_computing_data_collection 'CrysAlisPro 1.171.38.46 (Rigaku OD, 2015)'
_computing_data_reduction 'CrysAlisPro 1.171.38.46 (Rigaku OD, 2015)'
_computing_molecular_graphics 'Olex2 1.3 (Dolomanov et al., 2009)'
_computing_publication_material 'Olex2 1.3 (Dolomanov et al., 2009)'
_computing_structure_refinement 'olex2.refine 1.3 (Bourhis et al., 2015)'
_computing_structure_solution 'olex2.solve 1.3 (Bourhis et al., 2015)'
_diffrn_ambient_environment N~2~
_diffrn_ambient_temperature 100.0(2)
_diffrn_detector 'CCD plate'
_diffrn_detector_area_resol_mean 10.7110
_diffrn_detector_type Atlas
_diffrn_measured_fraction_theta_full 0.9970
_diffrn_measured_fraction_theta_max 0.9739
_diffrn_measurement_details
;
List of Runs (angles in degrees, time in seconds):

  # Type    Start    End  Width  t~exp~   \w     \q     \k     \f   Frames
#--------------------------------------------------------------------------
  1  \w    -65.00  34.00   1.00    1.00    --  -40.05  38.00 -60.00   99
  2  \w     18.00 114.00   1.00    1.00    --   40.05  38.00 150.00   96
  3  \w     35.00 132.00   1.00    1.00    --  106.89 -45.00-180.00   97
  4  \w     69.00 158.00   1.00    1.00    --  106.89  15.00 150.00   89
  5  \w     35.00 121.00   1.00    1.00    --  106.89-125.00 120.00   86
  6  \w     50.00 136.00   1.00    1.00    --  106.89 -61.00  60.00   86
  7  \w      7.00 116.00   1.00    1.00    --   40.05  77.00-120.00  109
  8  \w     16.00 114.00   1.00    1.00    --   40.05  38.00  30.00   98
  9  \w     19.00 158.00   1.00    1.00    --  106.89   0.00 -60.00  139
 10  \w     73.00 106.00   1.00    1.00    --  106.89 125.00 120.00   33
 11  \w     54.00 158.00   1.00    1.00    --  106.89  15.00  30.00  104
;
_diffrn_measurement_device 'four-circle diffractometer'
_diffrn_measurement_device_type 'SuperNova, Single source at offset, Atlas'
_diffrn_measurement_method '\w scans'
_diffrn_orient_matrix_type 'CrysAlisPro convention (1999,Acta A55,543-557)'
_diffrn_orient_matrix_UB_11 -0.1547728000
_diffrn_orient_matrix_UB_12 -0.0297958000
_diffrn_orient_matrix_UB_13 -0.0680355000
_diffrn_orient_matrix_UB_21 0.0611369000
_diffrn_orient_matrix_UB_22 -0.0924651000
_diffrn_orient_matrix_UB_23 -0.0508208000
_diffrn_orient_matrix_UB_31 -0.0150748000
_diffrn_orient_matrix_UB_32 -0.0695387000
_diffrn_orient_matrix_UB_33 0.0970464000
_diffrn_radiation_monochromator mirror
_diffrn_radiation_probe x-ray
_diffrn_radiation_type 'Cu K\a'
_diffrn_radiation_wavelength 1.54184
_diffrn_reflns_av_R_equivalents 0.0232
_diffrn_reflns_av_unetI/netI 0.0221
_diffrn_reflns_Laue_measured_fraction_full 0.9970
_diffrn_reflns_Laue_measured_fraction_max 0.9739
_diffrn_reflns_limit_h_max 11
_diffrn_reflns_limit_h_min -11
_diffrn_reflns_limit_k_max 15
_diffrn_reflns_limit_k_min -16
_diffrn_reflns_limit_l_max 15
_diffrn_reflns_limit_l_min -11
_diffrn_reflns_number 8600
_diffrn_reflns_point_group_measured_fraction_full 0.9970
_diffrn_reflns_point_group_measured_fraction_max 0.9739
_diffrn_reflns_theta_full 67.6840
_diffrn_reflns_theta_max 73.97
_diffrn_reflns_theta_min 4.80
_diffrn_source 'micro-focus sealed X-ray tube'
_diffrn_source_type 'SuperNova (Cu) X-ray Source'
_exptl_absorpt_coefficient_mu 11.408
_exptl_absorpt_correction_T_max 0.959
_exptl_absorpt_correction_T_min 0.790
_exptl_absorpt_correction_type gaussian
_exptl_absorpt_process_details
;
CrysAlisPro 1.171.38.46 (Rigaku Oxford Diffraction, 2015)
Numerical absorption correction based on gaussian integration over
			a multifaceted crystal model
Empirical absorption correction using spherical harmonics,
 implemented in SCALE3 ABSPACK scaling algorithm.
;
_exptl_crystal_colour 'dark red'
_exptl_crystal_colour_modifier dark
_exptl_crystal_colour_primary red
_exptl_crystal_density_diffrn 1.952
_exptl_crystal_description block
_exptl_crystal_F_000 855.297
_exptl_crystal_size_max 0.123
_exptl_crystal_size_mid 0.092
_exptl_crystal_size_min 0.07
_refine_diff_density_max 1.1676
_refine_diff_density_min -0.9076
_refine_diff_density_rms 0.1164
_refine_ls_d_res_high 0.8021
_refine_ls_d_res_low 9.2186
_refine_ls_goodness_of_fit_ref 1.0387
_refine_ls_hydrogen_treatment constr
_refine_ls_matrix_type full
_refine_ls_number_constraints 30
_refine_ls_number_parameters 193
_refine_ls_number_reflns 2912
_refine_ls_number_restraints 0
_refine_ls_restrained_S_all 1.0387
_refine_ls_R_factor_all 0.0279
_refine_ls_R_factor_gt 0.0245
_refine_ls_shift/su_max 0.0003
_refine_ls_shift/su_mean 0.0000
_refine_ls_structure_factor_coef Fsqd
_refine_ls_weighting_details 'w=1/[\s^2^(Fo^2^)+(0.0297P)^2^+3.4439P] where P=(Fo^2^+2Fc^2^)/3'
_refine_ls_weighting_scheme calc
_refine_ls_wR_factor_gt 0.0611
_refine_ls_wR_factor_ref 0.0637
_reflns_Friedel_coverage 0.0
_reflns_limit_h_max 11
_reflns_limit_h_min -11
_reflns_limit_k_max 16
_reflns_limit_k_min 0
_reflns_limit_l_max 15
_reflns_limit_l_min 0
_reflns_number_gt 2683
_reflns_number_total 2912
_reflns_threshold_expression I>=2u(I)
_cod_data_source_file d4ra00926f2.cif
_cod_data_source_block Crystal323
_cod_original_cell_volume 1477.97(8)
_cod_database_code 7248433
_chemical_oxdiff_formula C43H36SeO2RuP
_reflns_odcompleteness_completeness 99.68
_reflns_odcompleteness_iscentric 1
_reflns_odcompleteness_theta 66.97
_olex2_refinement_description
;
1. Fixed Uiso
 At 1.2 times of:
  All C(H) groups
 At 1.5 times of:
  All C(H,H,H) groups
2.a Ternary CH refined with riding coordinates:
 C15(H15)
2.b Aromatic/amide H refined with riding coordinates:
 C8(H8), C12(H12), C5(H5), C4(H4), C6(H6), C11(H11), C3(H3), C9(H9)
2.c Idealised Me refined as rotating group:
 C17(H17a,H17b,H17c), C16(H16a,H16b,H16c), C14(H14a,H14b,H14c)
;
_olex2_submission_special_instructions 'No special instructions were received'
_oxdiff_exptl_absorpt_empirical_details
;
Empirical correction (ABSPACK) includes:
- Absorption correction using spherical harmonics
- Frame scaling
;
_oxdiff_exptl_absorpt_empirical_full_max 1.785
_oxdiff_exptl_absorpt_empirical_full_min 0.760

loop_
_space_group_symop_id
_space_group_symop_operation_xyz
1 x,y,z
2 -x,y+1/2,-z+1/2
3 -x,-y,-z
4 x,-y-1/2,z-1/2

loop_
_atom_site_label
_atom_site_type_symbol
_atom_site_fract_x
_atom_site_fract_y
_atom_site_fract_z
_atom_site_U_iso_or_equiv
_atom_site_adp_type
_atom_site_occupancy
_atom_site_refinement_flags_posn
Ru1 Ru 0.40921(2) 0.578746(17) 0.589732(19) 0.01338(8) Uani 1.000000 .
O2 O 0.6140(2) 0.55497(18) 0.70300(18) 0.0188(5) Uani 1.000000 .
O1 O 0.8444(3) 0.5107(2) 0.7569(2) 0.0315(6) Uani 1.000000 .
C17 C 0.2320(4) 0.9116(2) 0.4954(3) 0.0219(7) Uani 1.000000 .
H17a H 0.1515(10) 0.8797(7) 0.4420(16) 0.0328(10) Uiso 1.000000 GR
H17b H 0.2037(18) 0.9302(16) 0.5611(5) 0.0328(10) Uiso 1.000000 GR
H17c H 0.2611(9) 0.9727(9) 0.463(2) 0.0328(10) Uiso 1.000000 GR
C8 C 0.3004(3) 0.6138(2) 0.7218(3) 0.0165(6) Uani 1.000000 .
H8 H 0.3285(3) 0.5977(2) 0.7976(3) 0.0198(7) Uiso 1.000000 R
C12 C 0.1756(3) 0.5697(3) 0.5298(3) 0.0193(7) Uani 1.000000 .
H12 H 0.1208(3) 0.5233(3) 0.4778(3) 0.0232(8) Uiso 1.000000 R
C1 C 0.7068(3) 0.6799(2) 0.5251(3) 0.0165(6) Uani 1.000000 .
C10 C 0.3099(3) 0.7358(2) 0.5699(3) 0.0183(6) Uani 1.000000 .
C13 C 0.2101(3) 0.5454(3) 0.6463(3) 0.0188(6) Uani 1.000000 .
C5 C 0.8743(4) 0.8181(3) 0.5226(3) 0.0258(7) Uani 1.000000 .
H5 H 0.9024(4) 0.8741(3) 0.4862(3) 0.0309(9) Uiso 1.000000 R
C4 C 0.9561(4) 0.7910(3) 0.6288(3) 0.0268(8) Uani 1.000000 .
H4 H 1.0398(4) 0.8278(3) 0.6636(3) 0.0321(9) Uiso 1.000000 R
C15 C 0.3602(4) 0.8344(3) 0.5276(3) 0.0212(7) Uani 1.000000 .
H15 H 0.3866(4) 0.8172(3) 0.4590(3) 0.0254(8) Uiso 1.000000 R
C16 C 0.4924(4) 0.8823(3) 0.6084(3) 0.0243(7) Uani 1.000000 .
H16a H 0.5315(17) 0.9351(14) 0.5707(7) 0.0364(11) Uiso 1.000000 GR
H16b H 0.4652(7) 0.9124(18) 0.6702(11) 0.0364(11) Uiso 1.000000 GR
H16c H 0.5644(12) 0.8296(5) 0.6355(17) 0.0364(11) Uiso 1.000000 GR
C6 C 0.7515(4) 0.7629(3) 0.4702(3) 0.0223(7) Uani 1.000000 .
H6 H 0.6981(4) 0.7808(3) 0.3981(3) 0.0268(8) Uiso 1.000000 R
C7 C 0.7463(3) 0.5649(3) 0.7004(3) 0.0183(6) Uani 1.000000 .
C11 C 0.2234(3) 0.6631(2) 0.4925(3) 0.0177(6) Uani 1.000000 .
H11 H 0.1983(3) 0.6777(2) 0.4163(3) 0.0212(8) Uiso 1.000000 R
C3 C 0.9121(3) 0.7083(3) 0.6832(3) 0.0225(7) Uani 1.000000 .
H3 H 0.9676(3) 0.6898(3) 0.7546(3) 0.0270(8) Uiso 1.000000 R
C2 C 0.7863(3) 0.6523(2) 0.6328(3) 0.0183(6) Uani 1.000000 .
C9 C 0.3502(3) 0.7079(2) 0.6842(3) 0.0184(6) Uani 1.000000 .
H9 H 0.4105(3) 0.7518(2) 0.7362(3) 0.0221(8) Uiso 1.000000 R
C14 C 0.1559(3) 0.4476(3) 0.6871(3) 0.0212(7) Uani 1.000000 .
H14a H 0.142(3) 0.3952(7) 0.6303(9) 0.0319(10) Uiso 1.000000 GR
H14b H 0.2258(13) 0.4239(11) 0.7537(12) 0.0319(10) Uiso 1.000000 GR
H14c H 0.0655(14) 0.4613(5) 0.703(2) 0.0319(10) Uiso 1.000000 GR
Se1 Se 0.46497(3) 0.39263(2) 0.55773(3) 0.01450(9) Uani 1.000000 .

loop_
_atom_site_aniso_label
_atom_site_aniso_U_11
_atom_site_aniso_U_22
_atom_site_aniso_U_33
_atom_site_aniso_U_12
_atom_site_aniso_U_13
_atom_site_aniso_U_23
Ru1 0.01383(12) 0.01338(12) 0.01479(13) 0.00005(8) 0.00707(9) 0.00039(8)
O2 0.0163(10) 0.0243(12) 0.0160(11) -0.0010(9) 0.0046(8) 0.0030(9)
O1 0.0226(12) 0.0402(16) 0.0341(15) 0.0089(11) 0.0116(11) 0.0149(12)
C17 0.0300(17) 0.0152(15) 0.0274(18) 0.0052(13) 0.0195(15) 0.0050(13)
C8 0.0173(14) 0.0192(16) 0.0156(15) 0.0014(12) 0.0087(12) -0.0000(12)
C12 0.0122(14) 0.0206(16) 0.0260(17) 0.0019(12) 0.0068(12) 0.0003(13)
C1 0.0184(14) 0.0140(14) 0.0204(16) -0.0002(12) 0.0108(12) -0.0034(12)
C10 0.0188(14) 0.0143(15) 0.0242(16) 0.0044(12) 0.0101(12) 0.0023(12)
C13 0.0155(14) 0.0187(15) 0.0263(17) 0.0021(12) 0.0125(13) 0.0023(13)
C5 0.0300(18) 0.0153(16) 0.040(2) 0.0002(13) 0.0237(16) -0.0013(14)
C4 0.0194(16) 0.0230(17) 0.043(2) -0.0059(13) 0.0172(15) -0.0126(15)
C15 0.0239(16) 0.0182(16) 0.0255(17) 0.0019(13) 0.0137(14) 0.0013(13)
C16 0.0242(16) 0.0204(16) 0.0314(19) -0.0063(13) 0.0129(14) 0.0040(14)
C6 0.0244(16) 0.0185(16) 0.0296(18) 0.0017(13) 0.0167(14) 0.0030(14)
C7 0.0168(14) 0.0208(16) 0.0192(16) 0.0012(12) 0.0083(12) -0.0023(12)
C11 0.0158(14) 0.0169(15) 0.0211(16) 0.0056(12) 0.0063(12) 0.0024(12)
C3 0.0181(15) 0.0269(18) 0.0254(18) 0.0001(13) 0.0110(13) -0.0074(14)
C2 0.0167(14) 0.0165(15) 0.0259(17) 0.0022(12) 0.0129(13) -0.0024(13)
C9 0.0221(15) 0.0162(15) 0.0212(16) 0.0022(12) 0.0130(13) -0.0042(12)
C14 0.0199(15) 0.0212(16) 0.0251(17) 0.0012(13) 0.0104(13) 0.0043(13)
Se1 0.01575(16) 0.01384(16) 0.01594(17) 0.00071(12) 0.00778(12) 0.00193(11)

loop_
_atom_type_symbol
_atom_type_scat_dispersion_real
_atom_type_scat_dispersion_imag
_atom_type_scat_Cromer_Mann_a1
_atom_type_scat_Cromer_Mann_a2
_atom_type_scat_Cromer_Mann_a3
_atom_type_scat_Cromer_Mann_a4
_atom_type_scat_Cromer_Mann_b1
_atom_type_scat_Cromer_Mann_b2
_atom_type_scat_Cromer_Mann_b3
_atom_type_scat_Cromer_Mann_b4
_atom_type_scat_Cromer_Mann_c
_atom_type_scat_source
_atom_type_scat_dispersion_source
H 0.00000 0.00000 0.49300 0.32291 0.14019 0.04081 10.51090 26.12570 3.14236 57.79970 0.0030380000826 'International Tables Volume C Table 6.1.1.4 (pp. 500-502)' 'Henke, Gullikson and Davis, At. Data and Nucl. Data Tables, 1993, 54, 2'
C 0.01920 0.00962 2.31000 1.02000 1.58860 0.86500 20.84390 10.20750 0.56870 51.65120 0.215599998832 'International Tables Volume C Table 6.1.1.4 (pp. 500-502)' 'Henke, Gullikson and Davis, At. Data and Nucl. Data Tables, 1993, 54, 2'
O 0.05239 0.03377 3.04850 2.28680 1.54630 0.86700 13.27710 5.70110 0.32390 32.90890 0.250800013542 'International Tables Volume C Table 6.1.1.4 (pp. 500-502)' 'Henke, Gullikson and Davis, At. Data and Nucl. Data Tables, 1993, 54, 2'
Se -0.79210 1.18296 17.00060 5.81960 3.97310 4.35430 2.40980 0.27260 15.23720 43.81630 2.84089994431 'International Tables Volume C Table 6.1.1.4 (pp. 500-502)' 'Henke, Gullikson and Davis, At. Data and Nucl. Data Tables, 1993, 54, 2'
Ru 0.07491 3.26787 19.26740 12.91820 4.86337 1.56756 0.80852 8.43467 24.79970 94.29280 5.37873983383 'International Tables Volume C Table 6.1.1.4 (pp. 500-502)' 'Henke, Gullikson and Davis, At. Data and Nucl. Data Tables, 1993, 54, 2'

loop_
_exptl_crystal_face_index_h
_exptl_crystal_face_index_k
_exptl_crystal_face_index_l
_exptl_crystal_face_perp_dist
6 0 -1 0.0531
0 5 -6 0.0336
-6 1 0 0.0523
-2 -3 8 0.0186
0 8 3 0.0486
2 2 -8 0.0527
0 -6 -5 0.0344

loop_
_geom_angle_atom_site_label_1
_geom_angle_atom_site_label_2
_geom_angle_atom_site_label_3
_geom_angle
_geom_angle_site_symmetry_1
_geom_angle_site_symmetry_3
_geom_angle_publ_flag
C8 Ru1 O2 94.45(10) . . ?
C12 Ru1 O2 155.85(11) . . ?
C12 Ru1 C8 67.12(12) . . ?
C10 Ru1 O2 120.03(11) . . ?
C10 Ru1 C8 67.77(12) . . ?
C10 Ru1 C12 68.83(12) . . ?
C13 Ru1 O2 118.66(10) . . ?
C13 Ru1 C8 36.45(12) . . ?
C13 Ru1 C12 37.71(12) . . ?
C13 Ru1 C10 80.43(12) . . ?
C11 Ru1 O2 157.95(11) . . ?
C11 Ru1 C8 80.04(12) . . ?
C11 Ru1 C12 38.25(12) . . ?
C11 Ru1 C10 38.18(12) . . ?
C11 Ru1 C13 68.28(12) . . ?
C9 Ru1 O2 94.79(11) . . ?
C9 Ru1 C8 37.70(11) . . ?
C9 Ru1 C12 80.19(12) . . ?
C9 Ru1 C10 37.23(12) . . ?
C9 Ru1 C13 67.17(12) . . ?
C9 Ru1 C11 67.79(12) . . ?
Se1 Ru1 O2 76.48(6) . . ?
Se1 Ru1 O2 87.79(6) 3_666 . ?
Se1 Ru1 C8 118.37(8) . . ?
Se1 Ru1 C8 159.72(8) 3_666 . ?
Se1 Ru1 C12 98.02(9) . . ?
Se1 Ru1 C12 115.01(9) 3_666 . ?
Se1 Ru1 C10 162.86(9) . . ?
Se1 Ru1 C10 93.67(8) 3_666 . ?
Se1 Ru1 C13 95.92(8) . . ?
Se1 Ru1 C13 152.33(9) 3_666 . ?
Se1 Ru1 C11 124.96(9) . . ?
Se1 Ru1 C11 90.35(9) 3_666 . ?
Se1 Ru1 C9 122.05(8) 3_666 . ?
Se1 Ru1 C9 154.73(9) . . ?
C7 O2 Ru1 135.7(2) . . ?
H17b C17 H17a 109.5 . . ?
H17c C17 H17a 109.5 . . ?
H17c C17 H17b 109.5 . . ?
C15 C17 H17a 109.5 . . ?
C15 C17 H17b 109.5 . . ?
C15 C17 H17c 109.5 . . ?
H8 C8 Ru1 129.85(8) . . ?
C13 C8 Ru1 72.95(18) . . ?
C13 C8 H8 119.43(19) . . ?
C9 C8 Ru1 70.34(17) . . ?
C9 C8 H8 119.43(18) . . ?
C9 C8 C13 121.1(3) . . ?
H12 C12 Ru1 127.40(9) . . ?
C13 C12 Ru1 74.63(18) . . ?
C13 C12 H12 119.50(19) . . ?
C11 C12 Ru1 70.54(17) . . ?
C11 C12 H12 119.50(19) . . ?
C11 C12 C13 121.0(3) . . ?
C2 C1 C6 120.3(3) . . ?
Se1 C1 C6 116.3(2) 3_666 . ?
Se1 C1 C2 123.4(2) 3_666 . ?
C15 C10 Ru1 129.7(2) . . ?
C11 C10 Ru1 68.26(17) . . ?
C11 C10 C15 119.9(3) . . ?
C9 C10 Ru1 70.57(18) . . ?
C9 C10 C15 122.8(3) . . ?
C9 C10 C11 117.2(3) . . ?
C8 C13 Ru1 70.60(17) . . ?
C12 C13 Ru1 67.66(17) . . ?
C12 C13 C8 117.9(3) . . ?
C14 C13 Ru1 131.9(2) . . ?
C14 C13 C8 120.7(3) . . ?
C14 C13 C12 121.4(3) . . ?
C4 C5 H5 119.8(2) . . ?
C6 C5 H5 119.8(2) . . ?
C6 C5 C4 120.4(3) . . ?
H4 C4 C5 120.3(2) . . ?
C3 C4 C5 119.4(3) . . ?
C3 C4 H4 120.3(2) . . ?
C10 C15 C17 108.9(3) . . ?
H15 C15 C17 107.40(18) . . ?
H15 C15 C10 107.40(18) . . ?
C16 C15 C17 111.7(3) . . ?
C16 C15 C10 113.7(3) . . ?
C16 C15 H15 107.40(19) . . ?
H16a C16 C15 109.5 . . ?
H16b C16 C15 109.5 . . ?
H16b C16 H16a 109.5 . . ?
H16c C16 C15 109.5 . . ?
H16c C16 H16a 109.5 . . ?
H16c C16 H16b 109.5 . . ?
C5 C6 C1 120.2(3) . . ?
H6 C6 C1 119.9(2) . . ?
H6 C6 C5 119.9(2) . . ?
O1 C7 O2 122.4(3) . . ?
C2 C7 O2 119.4(3) . . ?
C2 C7 O1 118.0(3) . . ?
C12 C11 Ru1 71.21(17) . . ?
C10 C11 Ru1 73.56(17) . . ?
C10 C11 C12 121.1(3) . . ?
H11 C11 Ru1 127.99(9) . . ?
H11 C11 C12 119.44(19) . . ?
H11 C11 C10 119.44(18) . . ?
H3 C3 C4 119.4(2) . . ?
C2 C3 C4 121.2(3) . . ?
C2 C3 H3 119.4(2) . . ?
C7 C2 C1 124.5(3) . . ?
C3 C2 C1 118.4(3) . . ?
C3 C2 C7 117.1(3) . . ?
C8 C9 Ru1 71.96(18) . . ?
C10 C9 Ru1 72.20(18) . . ?
C10 C9 C8 121.4(3) . . ?
H9 C9 Ru1 128.96(8) . . ?
H9 C9 C8 119.30(18) . . ?
H9 C9 C10 119.30(19) . . ?
H14a C14 C13 109.5 . . ?
H14b C14 C13 109.5 . . ?
H14b C14 H14a 109.5 . . ?
H14c C14 C13 109.5 . . ?
H14c C14 H14a 109.5 . . ?
H14c C14 H14b 109.5 . . ?
C1 Se1 Ru1 101.28(9) 3_666 3_666 ?
C1 Se1 Ru1 111.08(9) 3_666 . ?

loop_
_geom_bond_atom_site_label_1
_geom_bond_atom_site_label_2
_geom_bond_distance
_geom_bond_site_symmetry_2
_geom_bond_publ_flag
Ru1 O2 2.099(2) . ?
Ru1 C8 2.222(3) . ?
Ru1 C12 2.161(3) . ?
Ru1 C10 2.222(3) . ?
Ru1 C13 2.252(3) . ?
Ru1 C11 2.152(3) . ?
Ru1 C9 2.201(3) . ?
Ru1 Se1 2.5139(4) . ?
Ru1 Se1 2.4862(4) 3_666 ?
O2 C7 1.286(4) . ?
O1 C7 1.226(4) . ?
C17 H17a 0.9600 . ?
C17 H17b 0.9600 . ?
C17 H17c 0.9600 . ?
C17 C15 1.547(4) . ?
C8 H8 0.9300 . ?
C8 C13 1.400(4) . ?
C8 C9 1.429(4) . ?
C12 H12 0.9300 . ?
C12 C13 1.429(5) . ?
C12 C11 1.413(5) . ?
C1 C6 1.400(4) . ?
C1 C2 1.392(5) . ?
C1 Se1 1.926(3) 3_666 ?
C10 C15 1.506(4) . ?
C10 C11 1.432(5) . ?
C10 C9 1.412(5) . ?
C13 C14 1.504(4) . ?
C5 H5 0.9300 . ?
C5 C4 1.382(6) . ?
C5 C6 1.376(5) . ?
C4 H4 0.9300 . ?
C4 C3 1.389(5) . ?
C15 H15 0.9800 . ?
C15 C16 1.515(5) . ?
C16 H16a 0.9600 . ?
C16 H16b 0.9600 . ?
C16 H16c 0.9600 . ?
C6 H6 0.9300 . ?
C7 C2 1.517(4) . ?
C11 H11 0.9300 . ?
C3 H3 0.9300 . ?
C3 C2 1.397(5) . ?
C9 H9 0.9300 . ?
C14 H14a 0.9600 . ?
C14 H14b 0.9600 . ?
C14 H14c 0.9600 . ?

loop_
_geom_torsion_atom_site_label_1
_geom_torsion_atom_site_label_2
_geom_torsion_atom_site_label_3
_geom_torsion_atom_site_label_4
_geom_torsion
_geom_torsion_site_symmetry_1
_geom_torsion_site_symmetry_2
_geom_torsion_site_symmetry_3
_geom_torsion_site_symmetry_4
_geom_torsion_publ_flag
Ru1 O2 C7 O1 -150.4(3) . . . . ?
Ru1 O2 C7 C2 35.0(3) . . . . ?
Ru1 C8 C13 C12 -50.0(2) . . . . ?
Ru1 C8 C13 C14 127.87(16) . . . . ?
Ru1 C8 C9 C10 54.9(2) . . . . ?
Ru1 C12 C13 C8 51.4(2) . . . . ?
Ru1 C12 C13 C14 -126.49(16) . . . . ?
Ru1 C12 C11 C10 -56.3(2) . . . . ?
Ru1 C10 C15 C17 162.4(3) . . . . ?
Ru1 C10 C15 C16 -72.3(3) . . . . ?
Ru1 C10 C11 C12 55.2(2) . . . . ?
Ru1 C10 C9 C8 -54.8(2) . . . . ?
Ru1 C13 C8 C9 53.4(2) . . . . ?
Ru1 C13 C12 C11 -55.4(2) . . . . ?
Ru1 C11 C12 C13 57.3(2) . . . . ?
Ru1 C11 C10 C15 124.30(16) . . . . ?
Ru1 C11 C10 C9 -52.6(2) . . . . ?
Ru1 C9 C8 C13 -54.6(2) . . . . ?
Ru1 C9 C10 C15 -125.31(17) . . . . ?
Ru1 C9 C10 C11 51.45(19) . . . . ?
O2 C7 C2 C1 -44.6(4) . . . . ?
O2 C7 C2 C3 135.5(3) . . . . ?
O1 C7 C2 C1 140.4(3) . . . . ?
O1 C7 C2 C3 -39.4(4) . . . . ?
C17 C15 C10 C11 76.9(3) . . . . ?
C17 C15 C10 C9 -106.4(3) . . . . ?
C8 C13 C12 C11 -4.0(3) . . . . ?
C8 C9 C10 C15 179.9(3) . . . . ?
C8 C9 C10 C11 -3.3(3) . . . . ?
C12 C11 C10 C15 179.5(3) . . . . ?
C12 C11 C10 C9 2.7(3) . . . . ?
C1 C6 C5 C4 1.2(4) . . . . ?
C1 C2 C3 C4 1.4(4) . . . . ?
C5 C4 C3 C2 -0.4(4) . . . . ?
C4 C3 C2 C7 -178.7(3) . . . . ?

loop_
_exptl_oxdiff_crystal_face_indexfrac_h
_exptl_oxdiff_crystal_face_indexfrac_k
_exptl_oxdiff_crystal_face_indexfrac_l
_exptl_oxdiff_crystal_face_x
_exptl_oxdiff_crystal_face_y
_exptl_oxdiff_crystal_face_z
6.1516 0.0514 -0.9971 -0.8858 0.4220 -0.1931
0.3902 4.9242 -6.3849 0.2273 -0.1070 -0.9679
-6.0122 0.5543 0.1980 0.9005 -0.4289 0.0713
-1.8632 -2.8757 7.5664 -0.1407 -0.2325 0.9624
0.4820 7.6062 3.0171 -0.5065 -0.8272 -0.2434
1.7899 1.9798 -7.8358 0.1971 0.3246 -0.9251
0.1561 -6.1813 -5.2894 0.5199 0.8499 -0.0858
